data_7012930
loop_
_publ_author_name
'Barnett, Sarah A.'
'Blake, Alexander J.'
'Champness, Neil R.'
'Wilson, Claire'

_publ_section_title
;
 The rule of 4,7-phenanthroline in coordination polymer construction
;
_journal_coden_ASTM DTARAF
_journal_issue 12
_journal_name_full 'Dalton Transactions'
_journal_page_first 2387
_journal_page_last 2394
_journal_paper_doi 10.1039/b302807k
_journal_year 2003
_chemical_formula_moiety 'C14 H11 Br2 Co N3'
_chemical_formula_sum 'C14 H11 Br2 Co N3'
_chemical_formula_weight 440.01
_chemical_name_common '[CoBr2(4,7-phen)].MeCN'
_chemical_name_systematic
; 
cobalt(II) bromide 4,7-phenanthroline acetonitrile solvate
;
_space_group_IT_number 14
_symmetry_cell_setting monoclinic
_symmetry_space_group_name_Hall '-P 2ybc'
_symmetry_space_group_name_H-M 'P 1 21/c 1'
_atom_sites_solution_hydrogens geom
_atom_sites_solution_primary direct
_atom_sites_solution_secondary 'difference Fourier synthesis'
_audit_creation_method SHELXL-97
_cell_angle_alpha 90.00
_cell_angle_beta 97.4710(10)
_cell_angle_gamma 90.00
_cell_formula_units_Z 4
_cell_length_a 10.7897(8)
_cell_length_b 8.2552(7)
_cell_length_c 17.0355(13)
_cell_measurement_reflns_used 5407
_cell_measurement_temperature 150(2)
_cell_measurement_theta_max 28.06
_cell_measurement_theta_min 2.41
_cell_volume 1504.5(2)
_computing_cell_refinement 'SAINT (Bruker, 1999a)'
_computing_data_collection 'SMART version 5.054 (Bruker, 1998)'
_computing_data_reduction 'SAINT (Bruker, 1999a)'
_computing_molecular_graphics 'SHELXTL/PC (version 5.03)(Sheldrick, 1994)'
_computing_publication_material 'SHELXL-97; PLATON (Spek, 2000)'
_computing_structure_refinement 'SHELXL-97 (Sheldrick, 1997)'
_computing_structure_solution 'SHELXS-97 (Sheldrick, 1990)'
_diffrn_ambient_temperature 150(2)
_diffrn_measured_fraction_theta_full 0.998
_diffrn_measured_fraction_theta_max 0.910
_diffrn_measurement_device_type 'Bruker SMART CCD area detector'
_diffrn_measurement_method omega
_diffrn_radiation_monochromator graphite
_diffrn_radiation_source 'fine-focus sealed tube'
_diffrn_radiation_type MoK\a
_diffrn_radiation_wavelength 0.71073
_diffrn_reflns_av_R_equivalents 0.039
_diffrn_reflns_av_sigmaI/netI 0.036
_diffrn_reflns_limit_h_max 13
_diffrn_reflns_limit_h_min -13
_diffrn_reflns_limit_k_max 11
_diffrn_reflns_limit_k_min -10
_diffrn_reflns_limit_l_max 21
_diffrn_reflns_limit_l_min -21
_diffrn_reflns_number 15525
_diffrn_reflns_theta_full 26.00
_diffrn_reflns_theta_max 28.91
_diffrn_reflns_theta_min 1.90
_diffrn_standards_decay_% 0
_exptl_absorpt_coefficient_mu 6.444
_exptl_absorpt_correction_T_max 0.488
_exptl_absorpt_correction_T_min 0.302
_exptl_absorpt_correction_type multi-scan
_exptl_absorpt_process_details 'SADABS (Bruker, 1999b)'
_exptl_crystal_colour blue
_exptl_crystal_density_diffrn 1.943
_exptl_crystal_density_meas ?
_exptl_crystal_density_method .
_exptl_crystal_description column
_exptl_crystal_F_000 852
_exptl_crystal_size_max 0.30
_exptl_crystal_size_mid 0.10
_exptl_crystal_size_min 0.08
_refine_diff_density_max 0.98
_refine_diff_density_min -0.72
_refine_diff_density_rms 0.11
_refine_ls_extinction_method none
_refine_ls_goodness_of_fit_ref 0.930
_refine_ls_hydrogen_treatment
;
riding model for those on phenanthroline and
acetonitrile treated as rigid rotor
;
_refine_ls_matrix_type full
_refine_ls_number_parameters 182
_refine_ls_number_reflns 3615
_refine_ls_number_restraints 0
_refine_ls_restrained_S_all 0.930
_refine_ls_R_factor_all 0.0489
_refine_ls_R_factor_gt 0.0306
_refine_ls_shift/su_max 0.001
_refine_ls_shift/su_mean 0.000
_refine_ls_structure_factor_coef Fsqd
_refine_ls_weighting_details 'w==1/[\s^2^(Fo^2^)+(0.040P)^2^] where P==(Fo^2^+2Fc^2^)/3'
_refine_ls_weighting_scheme calc
_refine_ls_wR_factor_gt 0.0652
_refine_ls_wR_factor_ref 0.0696
_reflns_number_gt 2693
_reflns_number_total 3615
_reflns_threshold_expression >2sigma(I)
_cod_data_source_file b302807k.txt
_cod_data_source_block 2(COBRPH)
_cod_depositor_comments
;
The following automatic conversions were performed:

'_refine_ls_weighting_scheme' value 'calc
w==1/[\s^2^(Fo^2^)+(0.040P)^2^] where P==(Fo^2^+2Fc^2^)/3' was
changed to 'calc'. New tag '_refine_ls_weighting_details' was
created. The value of the new tag was set to
'w==1/[\s^2^(Fo^2^)+(0.040P)^2^] where P==(Fo^2^+2Fc^2^)/3'.

Automatic conversion script
Id: cif_fix_values 3143 2015-03-26 13:38:13Z robertas 

The following automatic conversions were performed:

'_atom_sites_solution_primary' value 'direct methods' was changed to
'direct'.

'_atom_sites_solution_hydrogens' value 'placed geometrically' was
changed to 'geom'.

Automatic conversion script
Id: cif_fix_values 6452 2018-10-05 10:23:21Z andrius 
;
_cod_original_sg_symbol_H-M P2(1)/c
_cod_database_code 7012930

loop_
_symmetry_equiv_pos_as_xyz
'x, y, z'
'-x, y+1/2, -z+1/2'
'-x, -y, -z'
'x, -y-1/2, z-1/2'

loop_
_atom_site_label
_atom_site_type_symbol
_atom_site_fract_x
_atom_site_fract_y
_atom_site_fract_z
_atom_site_U_iso_or_equiv
_atom_site_adp_type
_atom_site_occupancy
_atom_site_symmetry_multiplicity
_atom_site_calc_flag
_atom_site_refinement_flags
_atom_site_disorder_assembly
_atom_site_disorder_group
Co1 Co 0.75814(3) 0.69274(5) 0.16834(2) 0.02060(10) Uani 1 1 d . . .
Br1 Br 0.87348(3) 0.93646(4) 0.164422(18) 0.03293(10) Uani 1 1 d . . .
Br2 Br 0.82949(3) 0.44832(4) 0.11662(2) 0.03897(11) Uani 1 1 d . . .
C1 C 0.3845(3) 0.8398(3) -0.00592(16) 0.0225(6) Uani 1 1 d . . .
H1A H 0.3152 0.8711 -0.0430 0.027 Uiso 1 1 calc R . .
C2 C 0.4729(2) 0.7371(3) -0.02791(16) 0.0234(6) Uani 1 1 d . . .
H2A H 0.4647 0.6949 -0.0802 0.028 Uiso 1 1 calc R . .
C3 C 0.5752(3) 0.6944(3) 0.02668(16) 0.0224(6) Uani 1 1 d . . .
H3A H 0.6363 0.6237 0.0102 0.027 Uiso 1 1 calc R . .
N4 N 0.5909(2) 0.7483(3) 0.10091(13) 0.0195(5) Uani 1 1 d . . .
C5 C 0.5025(2) 0.8502(3) 0.12425(16) 0.0192(6) Uani 1 1 d . . .
C6 C 0.3229(2) 1.0510(3) 0.18153(16) 0.0189(6) Uani 1 1 d . . .
N7 N 0.2375(2) 1.1458(3) 0.21314(13) 0.0209(5) Uani 1 1 d . . .
C8 C 0.1379(2) 1.1972(3) 0.16547(16) 0.0224(6) Uani 1 1 d . . .
H8A H 0.0783 1.2624 0.1872 0.027 Uiso 1 1 calc R . .
C9 C 0.1170(3) 1.1601(4) 0.08541(17) 0.0260(6) Uani 1 1 d . . .
H9A H 0.0451 1.2009 0.0533 0.031 Uiso 1 1 calc R . .
C10 C 0.2007(3) 1.0641(3) 0.05286(17) 0.0231(6) Uani 1 1 d . . .
H10A H 0.1874 1.0380 -0.0019 0.028 Uiso 1 1 calc R . .
C11 C 0.3059(2) 1.0050(3) 0.10121(16) 0.0194(6) Uani 1 1 d . . .
C12 C 0.3970(2) 0.8992(3) 0.07224(16) 0.0199(6) Uani 1 1 d . . .
C13 C 0.5180(3) 0.9045(3) 0.20444(16) 0.0217(6) Uani 1 1 d . . .
H13A H 0.5907 0.8739 0.2388 0.026 Uiso 1 1 calc R . .
C14 C 0.4312(3) 0.9983(4) 0.23218(17) 0.0228(6) Uani 1 1 d . . .
H14A H 0.4423 1.0299 0.2863 0.027 Uiso 1 1 calc R . .
N1S N 0.6637(3) 1.0013(4) 0.37575(16) 0.0378(7) Uani 1 1 d . . .
C1S C 0.7500(3) 1.0717(4) 0.3670(2) 0.0396(8) Uani 1 1 d . . .
C2S C 0.8609(4) 1.1641(5) 0.3536(4) 0.0846(18) Uani 1 1 d . . .
H2S1 H 0.8415 1.2315 0.3063 0.127 Uiso 1 1 calc R . .
H2S2 H 0.9288 1.0893 0.3461 0.127 Uiso 1 1 calc R . .
H2S3 H 0.8867 1.2334 0.3995 0.127 Uiso 1 1 calc R . .

loop_
_atom_site_aniso_label
_atom_site_aniso_U_11
_atom_site_aniso_U_22
_atom_site_aniso_U_33
_atom_site_aniso_U_23
_atom_site_aniso_U_13
_atom_site_aniso_U_12
Co1 0.01862(19) 0.0256(2) 0.01754(19) -0.00217(16) 0.00207(14) -0.00115(16)
Br1 0.03565(18) 0.0386(2) 0.02283(16) 0.00528(13) -0.00252(13) -0.01609(14)
Br2 0.02909(17) 0.0404(2) 0.0447(2) -0.01999(16) -0.00532(14) 0.00937(14)
C1 0.0243(14) 0.0255(16) 0.0168(14) 0.0009(11) 0.0000(11) -0.0055(12)
C2 0.0260(15) 0.0272(16) 0.0166(14) -0.0029(11) 0.0018(11) -0.0039(12)
C3 0.0237(14) 0.0263(16) 0.0176(13) -0.0038(12) 0.0044(11) -0.0049(12)
N4 0.0182(11) 0.0224(12) 0.0181(12) -0.0005(9) 0.0027(9) -0.0029(9)
C5 0.0195(13) 0.0200(14) 0.0176(13) 0.0002(11) 0.0010(11) -0.0041(11)
C6 0.0179(13) 0.0203(14) 0.0184(13) 0.0009(11) 0.0023(10) -0.0023(11)
N7 0.0199(11) 0.0212(12) 0.0213(12) 0.0009(10) 0.0017(9) -0.0017(9)
C8 0.0187(13) 0.0240(15) 0.0240(14) 0.0002(12) 0.0006(11) 0.0011(12)
C9 0.0203(14) 0.0298(17) 0.0261(16) 0.0044(13) -0.0037(12) 0.0013(12)
C10 0.0231(14) 0.0273(16) 0.0178(14) 0.0003(12) -0.0013(11) -0.0021(12)
C11 0.0182(13) 0.0216(14) 0.0181(13) 0.0018(11) 0.0010(11) -0.0044(11)
C12 0.0210(14) 0.0193(14) 0.0190(14) 0.0019(11) 0.0014(11) -0.0042(11)
C13 0.0207(14) 0.0259(15) 0.0176(14) -0.0002(12) -0.0014(11) 0.0007(11)
C14 0.0259(14) 0.0259(15) 0.0157(13) -0.0019(12) -0.0004(11) 0.0006(12)
N1S 0.0383(17) 0.0491(18) 0.0255(15) -0.0024(13) 0.0018(13) 0.0060(14)
C1S 0.0304(18) 0.043(2) 0.044(2) -0.0201(17) -0.0023(15) 0.0108(16)
C2S 0.034(2) 0.063(3) 0.160(5) -0.058(3) 0.026(3) -0.009(2)

loop_
_atom_type_symbol
_atom_type_description
_atom_type_scat_dispersion_real
_atom_type_scat_dispersion_imag
_atom_type_scat_source
C C 0.0033 0.0016 'International Tables Vol C Tables 4.2.6.8 and 6.1.1.4'
H H 0.0000 0.0000 'International Tables Vol C Tables 4.2.6.8 and 6.1.1.4'
N N 0.0061 0.0033 'International Tables Vol C Tables 4.2.6.8 and 6.1.1.4'
Co Co 0.3494 0.9721 'International Tables Vol C Tables 4.2.6.8 and 6.1.1.4'
Br Br -0.2901 2.4595 'International Tables Vol C Tables 4.2.6.8 and 6.1.1.4'

loop_
_geom_angle_atom_site_label_1
_geom_angle_atom_site_label_2
_geom_angle_atom_site_label_3
_geom_angle
_geom_angle_site_symmetry_1
_geom_angle_site_symmetry_3
_geom_angle_publ_flag
N7 Co1 N4 119.82(9) 2_645 . y
N7 Co1 Br2 103.79(7) 2_645 . y
N4 Co1 Br2 106.58(7) . . y
N7 Co1 Br1 104.06(6) 2_645 . y
N4 Co1 Br1 102.73(7) . . y
Br2 Co1 Br1 120.99(2) . . y
C2 C1 C12 119.4(3) . . ?
C1 C2 C3 119.7(3) . . ?
N4 C3 C2 122.8(3) . . ?
C3 N4 C5 118.3(2) . . ?
C3 N4 Co1 116.72(18) . . ?
C5 N4 Co1 124.57(18) . . ?
N4 C5 C12 122.0(2) . . ?
N4 C5 C13 118.1(2) . . ?
C12 C5 C13 119.8(2) . . ?
N7 C6 C11 121.7(2) . . ?
N7 C6 C14 118.4(2) . . ?
C11 C6 C14 119.9(2) . . ?
C8 N7 C6 118.3(2) . . ?
C8 N7 Co1 117.04(18) . 2_655 ?
C6 N7 Co1 124.32(18) . 2_655 ?
N7 C8 C9 123.1(3) . . ?
C10 C9 C8 119.6(3) . . ?
C9 C10 C11 119.3(3) . . ?
C10 C11 C6 118.1(2) . . ?
C10 C11 C12 122.9(3) . . ?
C6 C11 C12 119.0(2) . . ?
C5 C12 C1 117.7(3) . . ?
C5 C12 C11 119.2(3) . . ?
C1 C12 C11 123.1(3) . . ?
C14 C13 C5 121.1(3) . . ?
C13 C14 C6 121.0(3) . . ?
N1S C1S C2S 178.6(4) . . ?

loop_
_geom_bond_atom_site_label_1
_geom_bond_atom_site_label_2
_geom_bond_distance
_geom_bond_site_symmetry_2
_geom_bond_publ_flag
Co1 N4 2.061(2) . y
Co1 N7 2.050(2) 2_645 y
Co1 Br1 2.3712(5) . y
Co1 Br2 2.3700(5) . y
C1 C2 1.364(4) . ?
C1 C12 1.409(4) . ?
C2 C3 1.393(4) . ?
C3 N4 1.330(3) . ?
N4 C5 1.369(3) . ?
C5 C12 1.407(4) . ?
C5 C13 1.427(4) . ?
C6 N7 1.372(3) . ?
C6 C11 1.409(4) . ?
C6 C14 1.427(4) . ?
N7 C8 1.329(3) . ?
N7 Co1 2.050(2) 2_655 ?
C8 C9 1.387(4) . ?
C9 C10 1.372(4) . ?
C10 C11 1.400(4) . ?
C11 C12 1.449(4) . ?
C13 C14 1.347(4) . ?
N1S C1S 1.124(4) . ?
C1S C2S 1.461(5) . ?

loop_
_cod_changelog_entry_id
_cod_changelog_entry_author
_cod_changelog_entry_date
_cod_changelog_entry_text
1 'Vaitkus, Antanas' 2025-01-07T09:50:42+02:00 'Updated bibliographic information.'
